data_4002656
loop_
_publ_author_name
'Kanno, Masahiro'
'Yamada, Takahiro'
'Yamane, Hisanori'
'Nagai, Hideaki'

_publ_section_title
;
 Synthesis, Crystal Structure, and Thermoelectric Properties of
 Na2+xAl2+xSn4--x(x= &#x2212;0.38, --0.24)
;
_journal_issue 2
_journal_name_full 'Chemistry of Materials'
_journal_page_first 601
_journal_paper_doi 10.1021/acs.chemmater.5b04239
_journal_volume 28
_journal_year 2016
_chemical_formula_sum 'Al1.62 Na1.62 Sn4.38'
_chemical_formula_weight 600.81
_space_group_crystal_system hexagonal
_space_group_IT_number 178
_space_group_name_Hall 'P 61 2 (0 0 5)'
_space_group_name_H-M_alt 'P 61 2 2'
_audit_creation_method SHELXL-2014/7
_cell_angle_alpha 90
_cell_angle_beta 90
_cell_angle_gamma 120
_cell_formula_units_Z 1
_cell_length_a 6.4050(6)
_cell_length_b 6.4050(6)
_cell_length_c 6.1427(6)
_cell_measurement_temperature 293(2)
_cell_volume 218.24(4)
_computing_structure_refinement 'SHELXL-2014/7 (Sheldrick, 2014)'
_diffrn_ambient_temperature 293(2)
_diffrn_measured_fraction_theta_full 1.000
_diffrn_measured_fraction_theta_max 1.000
_diffrn_measurement_device_type 'Rigaku R-AXIS RAPID II'
_diffrn_radiation_type MoK\a
_diffrn_radiation_wavelength 0.71075
_diffrn_reflns_av_R_equivalents 0.0438
_diffrn_reflns_av_unetI/netI 0.0189
_diffrn_reflns_Laue_measured_fraction_full 1.000
_diffrn_reflns_Laue_measured_fraction_max 1.000
_diffrn_reflns_limit_h_max 8
_diffrn_reflns_limit_h_min -8
_diffrn_reflns_limit_k_max 8
_diffrn_reflns_limit_k_min -8
_diffrn_reflns_limit_l_max 6
_diffrn_reflns_limit_l_min -7
_diffrn_reflns_number 2130
_diffrn_reflns_point_group_measured_fraction_full 1.000
_diffrn_reflns_point_group_measured_fraction_max 1.000
_diffrn_reflns_theta_full 25.242
_diffrn_reflns_theta_max 27.339
_diffrn_reflns_theta_min 3.673
_exptl_absorpt_coefficient_mu 12.519
_exptl_absorpt_correction_T_max 0.714535
_exptl_absorpt_correction_T_min 0.470643
_exptl_absorpt_correction_type numerical
_exptl_absorpt_process_details
;
(NUMABS; Higashi, 1999)
;
_exptl_crystal_colour black
_exptl_crystal_density_diffrn 4.572
_exptl_crystal_description prism
_exptl_crystal_F_000 258
_exptl_crystal_size_max 0.097
_exptl_crystal_size_mid 0.093
_exptl_crystal_size_min 0.089
_refine_diff_density_max 0.299
_refine_diff_density_min -0.262
_refine_diff_density_rms 0.075
_refine_ls_abs_structure_details
;
 Twinning involves inversion, so Flack parameter cannot be determined
;
_refine_ls_extinction_method none
_refine_ls_goodness_of_fit_ref 1.128
_refine_ls_hydrogen_treatment undef
_refine_ls_matrix_type full
_refine_ls_number_parameters 14
_refine_ls_number_reflns 171
_refine_ls_number_restraints 1
_refine_ls_restrained_S_all 1.125
_refine_ls_R_factor_all 0.0120
_refine_ls_R_factor_gt 0.0108
_refine_ls_shift/su_max 0.000
_refine_ls_shift/su_mean 0.000
_refine_ls_structure_factor_coef Fsqd
_refine_ls_weighting_details 'w=1/[\s^2^(Fo^2^)] where P=(Fo^2^+2Fc^2^)/3'
_refine_ls_weighting_scheme calc
_refine_ls_wR_factor_gt 0.0216
_refine_ls_wR_factor_ref 0.0219
_reflns_Friedel_coverage 0.368
_reflns_Friedel_fraction_full 1.000
_reflns_Friedel_fraction_max 1.000
_reflns_number_gt 166
_reflns_number_total 171
_reflns_threshold_expression 'I > 2\s(I)'
_cod_data_source_file cm5b04239_si_002.cif
_cod_data_source_block shelx
_cod_depositor_comments
;
 Updating space group information.

 Antanas Vaitkus,
 2018-06-11

 Adding full bibliography for 4002656--4002657.cif.
;
_cod_original_cell_volume 218.23(5)
_cod_original_sg_symbol_Hall 'P 61 2 (0 0 -1)'
_cod_database_code 4002656
_shelx_shelxl_version_number 2014/7
_shelx_space_group_comment
;
The symmetry employed for this shelxl refinement is uniquely defined
by the following loop, which should always be used as a source of
symmetry information in preference to the above space-group names.
They are only intended as comments.
;

loop_
_space_group_symop_id
_space_group_symop_operation_xyz
1 'x, y, z'
2 '-x, -y, z+1/2'
3 '-y, -x, -z+5/6'
4 'y, x, -z+1/3'
5 'x-y, -y, -z'
6 '-x+y, y, -z+1/2'
7 'x, x-y, -z+1/6'
8 '-x, -x+y, -z+2/3'
9 '-y, x-y, z+1/3'
10 'y, -x+y, z+5/6'
11 'x-y, x, z+1/6'
12 '-x+y, -x, z+2/3'

loop_
_atom_site_label
_atom_site_type_symbol
_atom_site_fract_x
_atom_site_fract_y
_atom_site_fract_z
_atom_site_U_iso_or_equiv
_atom_site_adp_type
_atom_site_occupancy
_atom_site_site_symmetry_order
_atom_site_calc_flag
_atom_site_refinement_flags_posn
_atom_site_refinement_flags_adp
_atom_site_refinement_flags_occupancy
Sn1 Sn 0.76495(3) 0.52990(6) 0.2500 0.01910(13) Uani 0.730(4) 2 d S T P
Al1 Al 0.76495(3) 0.52990(6) 0.2500 0.01910(13) Uani 0.270(4) 2 d S T P
Na1 Na 0.0887(7) 0.1773(15) 0.2500 0.081(5) Uani 0.270(4) 2 d S T P

loop_
_atom_site_aniso_label
_atom_site_aniso_U_11
_atom_site_aniso_U_22
_atom_site_aniso_U_33
_atom_site_aniso_U_23
_atom_site_aniso_U_13
_atom_site_aniso_U_12
Sn1 0.01888(16) 0.0217(2) 0.01764(19) 0.000 -0.00094(14) 0.01087(11)
Al1 0.01888(16) 0.0217(2) 0.01764(19) 0.000 -0.00094(14) 0.01087(11)
Na1 0.080(7) 0.030(5) 0.117(13) 0.000 -0.084(7) 0.015(2)

loop_
_atom_type_symbol
_atom_type_description
_atom_type_scat_dispersion_real
_atom_type_scat_dispersion_imag
_atom_type_scat_source
Na Na 0.0362 0.0249 'International Tables Vol C Tables 4.2.6.8 and 6.1.1.4'
Al Al 0.0645 0.0514 'International Tables Vol C Tables 4.2.6.8 and 6.1.1.4'
Sn Sn -0.6537 1.4246 'International Tables Vol C Tables 4.2.6.8 and 6.1.1.4'

loop_
_geom_angle_atom_site_label_1
_geom_angle_atom_site_label_2
_geom_angle_atom_site_label_3
_geom_angle
_geom_angle_site_symmetry_1
_geom_angle_site_symmetry_3
Al1 Sn1 Sn1 0.0 7 7
Al1 Sn1 Al1 108.092(16) 7 3_665
Sn1 Sn1 Al1 108.092(16) 7 3_665
Al1 Sn1 Sn1 108.1 7 3_665
Sn1 Sn1 Sn1 108.092(16) 7 3_665
Al1 Sn1 Sn1 0.0 3_665 3_665
Al1 Sn1 Al1 106.134(8) 7 4
Sn1 Sn1 Al1 106.134(8) 7 4
Al1 Sn1 Al1 105.583(3) 3_665 4
Sn1 Sn1 Al1 105.583(3) 3_665 4
Al1 Sn1 Sn1 106.1 7 4
Sn1 Sn1 Sn1 106.134(8) 7 4
Al1 Sn1 Sn1 105.6 3_665 4
Sn1 Sn1 Sn1 105.583(3) 3_665 4
Al1 Sn1 Sn1 0.0 4 4
Al1 Sn1 Al1 105.583(3) 7 8_765
Sn1 Sn1 Al1 105.583(3) 7 8_765
Al1 Sn1 Al1 106.134(8) 3_665 8_765
Sn1 Sn1 Al1 106.134(8) 3_665 8_765
Al1 Sn1 Al1 124.526(2) 4 8_765
Sn1 Sn1 Al1 124.526(2) 4 8_765
Al1 Sn1 Sn1 105.6 7 8_765
Sn1 Sn1 Sn1 105.583(3) 7 8_765
Al1 Sn1 Sn1 106.1 3_665 8_765
Sn1 Sn1 Sn1 106.134(8) 3_665 8_765
Al1 Sn1 Sn1 124.5 4 8_765
Sn1 Sn1 Sn1 124.526(2) 4 8_765
Al1 Sn1 Sn1 0.0 8_765 8_765
Al1 Sn1 Na1 79.63(9) 7 7_665
Sn1 Sn1 Na1 79.63(9) 7 7_665
Al1 Sn1 Na1 172.12(11) 3_665 7_665
Sn1 Sn1 Na1 172.12(11) 3_665 7_665
Al1 Sn1 Na1 70.04(14) 4 7_665
Sn1 Sn1 Na1 70.04(14) 4 7_665
Al1 Sn1 Na1 72.47(8) 8_765 7_665
Sn1 Sn1 Na1 72.47(8) 8_765 7_665
Al1 Sn1 Na1 172.12(12) 7 3_665
Sn1 Sn1 Na1 172.12(12) 7 3_665
Al1 Sn1 Na1 79.63(9) 3_665 3_665
Sn1 Sn1 Na1 79.63(9) 3_665 3_665
Al1 Sn1 Na1 72.47(8) 4 3_665
Sn1 Sn1 Na1 72.47(8) 4 3_665
Al1 Sn1 Na1 70.04(14) 8_765 3_665
Sn1 Sn1 Na1 70.04(14) 8_765 3_665
Na1 Sn1 Na1 92.69(18) 7_665 3_665
Al1 Sn1 Na1 103.34(2) 7 4_665
Sn1 Sn1 Na1 103.34(2) 7 4_665
Al1 Sn1 Na1 148.008(10) 3_665 4_665
Sn1 Sn1 Na1 148.008(10) 3_665 4_665
Al1 Sn1 Na1 70.43(10) 4 4_665
Sn1 Sn1 Na1 70.43(10) 4 4_665
Al1 Sn1 Na1 58.65(9) 8_765 4_665
Sn1 Sn1 Na1 58.65(9) 8_765 4_665
Na1 Sn1 Na1 24.89(6) 7_665 4_665
Na1 Sn1 Na1 68.82(13) 3_665 4_665
Al1 Sn1 Na1 148.008(10) 7 8_665
Sn1 Sn1 Na1 148.008(10) 7 8_665
Al1 Sn1 Na1 103.34(2) 3_665 8_665
Sn1 Sn1 Na1 103.34(2) 3_665 8_665
Al1 Sn1 Na1 58.65(9) 4 8_665
Sn1 Sn1 Na1 58.65(9) 4 8_665
Al1 Sn1 Na1 70.43(10) 8_765 8_665
Sn1 Sn1 Na1 70.43(10) 8_765 8_665
Na1 Sn1 Na1 68.82(12) 7_665 8_665
Na1 Sn1 Na1 24.89(6) 3_665 8_665
Na1 Sn1 Na1 46.51(9) 4_665 8_665
Na1 Na1 Na1 139.46(18) 8 4
Na1 Na1 Na1 20.27(9) 8 3
Na1 Na1 Na1 123.7(3) 4 3
Na1 Na1 Na1 123.7(3) 8 7
Na1 Na1 Na1 20.27(9) 4 7
Na1 Na1 Na1 112.7(4) 3 7
Na1 Na1 Al1 89.80(18) 8 3_665
Na1 Na1 Al1 94.3(3) 4 3_665
Na1 Na1 Al1 77.29(10) 3 3_665
Na1 Na1 Al1 109.6(2) 7 3_665
Na1 Na1 Sn1 89.80(18) 8 3_665
Na1 Na1 Sn1 94.3(3) 4 3_665
Na1 Na1 Sn1 77.29(10) 3 3_665
Na1 Na1 Sn1 109.6(2) 7 3_665
Al1 Na1 Sn1 0.0 3_665 3_665
Na1 Na1 Al1 94.3(3) 8 7_455
Na1 Na1 Al1 89.80(18) 4 7_455
Na1 Na1 Al1 109.6(2) 3 7_455
Na1 Na1 Al1 77.29(10) 7 7_455
Al1 Na1 Al1 168.0(3) 3_665 7_455
Sn1 Na1 Al1 168.0(3) 3_665 7_455
Na1 Na1 Sn1 94.3(3) 8 7_455
Na1 Na1 Sn1 89.80(18) 4 7_455
Na1 Na1 Sn1 109.6(2) 3 7_455
Na1 Na1 Sn1 77.29(10) 7 7_455
Al1 Na1 Sn1 168.0 3_665 7_455
Sn1 Na1 Sn1 168.0(3) 3_665 7_455
Al1 Na1 Sn1 0.0 7_455 7_455
Na1 Na1 Sn1 65.3(2) 8 4_445
Na1 Na1 Sn1 87.01(5) 4 4_445
Na1 Na1 Sn1 69.1(3) 3 4_445
Na1 Na1 Sn1 66.75(4) 7 4_445
Al1 Na1 Sn1 140.1 3_665 4_445
Sn1 Na1 Sn1 140.1(2) 3_665 4_445
Al1 Na1 Sn1 51.3 7_455 4_445
Sn1 Na1 Sn1 51.31(5) 7_455 4_445
Na1 Na1 Al1 65.3(2) 8 4_445
Na1 Na1 Al1 87.01(5) 4 4_445
Na1 Na1 Al1 69.1(3) 3 4_445
Na1 Na1 Al1 66.75(4) 7 4_445
Al1 Na1 Al1 140.1(2) 3_665 4_445
Sn1 Na1 Al1 140.1(2) 3_665 4_445
Al1 Na1 Al1 51.31(5) 7_455 4_445
Sn1 Na1 Al1 51.31(5) 7_455 4_445
Sn1 Na1 Al1 0.000(7) 4_445 4_445
Na1 Na1 Al1 87.02(5) 8 8_655
Na1 Na1 Al1 65.3(2) 4 8_655
Na1 Na1 Al1 66.75(4) 3 8_655
Na1 Na1 Al1 69.1(3) 7 8_655
Al1 Na1 Al1 51.31(5) 3_665 8_655
Sn1 Na1 Al1 51.31(5) 3_665 8_655
Al1 Na1 Al1 140.1(2) 7_455 8_655
Sn1 Na1 Al1 140.1(2) 7_455 8_655
Sn1 Na1 Al1 94.6(2) 4_445 8_655
Al1 Na1 Al1 94.6(2) 4_445 8_655
Na1 Na1 Sn1 87.02(5) 8 8_655
Na1 Na1 Sn1 65.3(2) 4 8_655
Na1 Na1 Sn1 66.75(4) 3 8_655
Na1 Na1 Sn1 69.1(3) 7 8_655
Al1 Na1 Sn1 51.3 3_665 8_655
Sn1 Na1 Sn1 51.31(5) 3_665 8_655
Al1 Na1 Sn1 140.1 7_455 8_655
Sn1 Na1 Sn1 140.1(2) 7_455 8_655
Sn1 Na1 Sn1 94.6(2) 4_445 8_655
Al1 Na1 Sn1 94.6 4_445 8_655
Al1 Na1 Sn1 0.0 8_655 8_655

loop_
_geom_bond_atom_site_label_1
_geom_bond_atom_site_label_2
_geom_bond_distance
_geom_bond_site_symmetry_2
Sn1 Al1 2.7854(5) 7
Sn1 Sn1 2.7854(5) 7
Sn1 Al1 2.7855(5) 3_665
Sn1 Sn1 2.7855(5) 3_665
Sn1 Al1 2.8014(4) 4
Sn1 Sn1 2.8014(4) 4
Sn1 Al1 2.8014(4) 8_765
Sn1 Sn1 2.8014(4) 8_765
Sn1 Na1 3.0651(9) 7_665
Sn1 Na1 3.0651(9) 3_665
Sn1 Na1 3.373(6) 4_665
Sn1 Na1 3.373(6) 8_665
Na1 Na1 1.420(6) 8
Na1 Na1 1.420(6) 4
Na1 Na1 2.664(9) 3
Na1 Na1 2.664(9) 7
Na1 Al1 3.0651(9) 3_665
Na1 Sn1 3.0651(9) 3_665
Na1 Al1 3.0651(9) 7_455
Na1 Sn1 3.0651(9) 7_455
Na1 Sn1 3.373(6) 4_445
Na1 Al1 3.373(6) 4_445
Na1 Al1 3.373(6) 8_655
Na1 Sn1 3.373(6) 8_655
